data_2108944
loop_
_publ_author_name
'Habermehl, Stefan'
'Schlesinger, Carina'
'Schmidt, Martin U.'

_publ_section_title
;
 Structure determination from unindexed powder data from scratch by a
 global optimization approach using pattern comparison based on
 cross-correlation functions
;
_journal_coeditor_code RA5106
_journal_issue 2
_journal_name_full 'Acta Crystallographica Section B'
_journal_page_first
;
;
_journal_paper_doi 10.1107/S2052520622001500
_journal_volume 78
_journal_year 2022
_chemical_formula_moiety 'C20 H10 F2 N2 O2'
_chemical_formula_sum 'C20 H10 F2 N2 O2'
_chemical_formula_weight 348.3016
_chemical_name_common '4,11-Difluoro-quinacridone, alpha-phase'
_chemical_name_systematic '4,11-Difluoroquino[2,3-b]acridine-7,14(5H,12H)-dione, alpha-phase'
_space_group_crystal_system monoclinic
_space_group_IT_number 14
_space_group_name_Hall '-P 2ybc'
_space_group_name_H-M_alt 'P 1 21/c 1'
_cell_angle_alpha 90
_cell_angle_beta 102.298(14)
_cell_angle_gamma 90
_cell_formula_units_Z 2
_cell_length_a 14.2169(17)
_cell_length_b 3.76791(22)
_cell_length_c 13.7214(15)
_cell_measurement_reflns_used 439
_cell_measurement_temperature 300
_cell_measurement_theta_max 79.99
_cell_measurement_theta_min 4.50
_cell_volume 718.16(13)
_computing_cell_refinement '<i>FIDEL-GO</i>, <i>TOPAS-Academic</i> (Coelho, 2009)'
_computing_data_collection '<i>WINX^POW^</i> (Stoe & Cie, 2004)'
_computing_data_reduction '<i>WINX^POW^</i> (Stoe & Cie, 2004)'
_computing_molecular_graphics '<i>Mercury</i> (Macrae <i>et al.</i>, 2008)'
_computing_structure_refinement '<i>TOPAS-Academic</i> (Coelho, 2009)'
_computing_structure_solution <i>FIDEL-GO</i>
_diffrn_ambient_temperature 300
_diffrn_measurement_device_type STOE-Stadi-P
_diffrn_radiation_monochromator Ge(111)
_diffrn_radiation_type 'Cu K\a~1~'
_diffrn_radiation_wavelength 1.54056
_exptl_crystal_density_diffrn 1.611
_exptl_crystal_description powder
_pd_calc_method 'Rietveld Refinement'
_pd_char_colour orange
_pd_char_particle_morphology powder
_pd_meas_2theta_range_inc 0.01
_pd_meas_2theta_range_max 79.99
_pd_meas_2theta_range_min 2.00
_pd_meas_number_of_points 7800
_pd_meas_scan_method cont
_pd_proc_2theta_range_inc 0.01
_pd_proc_2theta_range_max 79.99
_pd_proc_2theta_range_min 4.50
_pd_proc_ls_background_function 'Chebyshev function with 20 terms'
_pd_proc_ls_pref_orient_corr none
_pd_proc_ls_profile_function 'fundamental parameters'
_pd_proc_ls_prof_R_factor 0.05371
_pd_proc_ls_prof_wR_expected 0.01466
_pd_proc_ls_prof_wR_factor 0.06452
_pd_proc_wavelength 1.54056
_pd_spec_mounting 'prepared between polymer films'
_pd_spec_mount_mode transmission
_refine_ls_extinction_method none
_refine_ls_goodness_of_fit_all 4.402
_refine_ls_hydrogen_treatment refxyz
_refine_ls_matrix_type fullcycle
_refine_ls_number_constraints 0
_refine_ls_number_parameters 104
_refine_ls_number_restraints 61
_refine_ls_R_factor_all 0.02618
_refine_ls_shift/su_max 0.001
_refine_ls_weighting_details w=1/\s[Y~obs~]^2^
_refine_ls_weighting_scheme sigma
_cod_data_source_file ra5106sup1.cif
_cod_data_source_block DFQ
_cod_original_sg_symbol_H-M 'P 21/c'
_cod_database_code 2108944

loop_
_symmetry_equiv_pos_site_id
_symmetry_equiv_pos_as_xyz
1 '-x, -y, -z'
2 '-x, y+1/2, -z+1/2'
3 'x, -y+1/2, z+1/2'
4 'x, y, z'

loop_
_atom_site_label
_atom_site_type_symbol
_atom_site_fract_x
_atom_site_fract_y
_atom_site_fract_z
_atom_site_B_iso_or_equiv
_atom_site_U_iso_or_equiv
C13 C -0.01893(25) -0.0126(12) 0.09425(32) 2.32(13) 0.02938
C11 C 0.06973(22) 0.12394(77) 0.08074(30) 2.32(13) 0.02938
C12 C 0.08847(23) 0.13698(72) -0.01553(31) 2.32(13) 0.02938
H18 H -0.0350(12) -0.0186(67) 0.16850(96) 2.78(15) 0.03526
C10 C 0.14552(25) 0.26129(91) 0.16711(36) 2.32(13) 0.02938
N3 N 0.17322(24) 0.26784(63) -0.03394(33) 2.32(13) 0.02938
C9 C 0.23969(16) 0.40873(83) 0.14715(36) 2.32(13) 0.02938
O2 O 0.13284(34) 0.25587(78) 0.25342(42) 2.32(13) 0.02938
H15 H 0.17790(97) 0.2560(58) -0.1087(10) 2.78(15) 0.03526
C8 C 0.24999(22) 0.40622(91) 0.04339(36) 2.32(13) 0.02938
C4 C 0.31133(27) 0.53636(73) 0.22383(36) 2.32(13) 0.02938
C7 C 0.33323(31) 0.53550(67) 0.02526(34) 2.32(13) 0.02938
H14 H 0.29934(96) 0.5326(51) 0.2992(11) 2.78(15) 0.03526
C5 C 0.39423(30) 0.66498(91) 0.20254(36) 2.32(13) 0.02938
F17 F 0.34109(36) 0.53181(85) -0.07149(41) 2.32(13) 0.02938
C6 C 0.40712(28) 0.66586(84) 0.10195(36) 2.32(13) 0.02938
H1 H 0.4517(11) 0.7695(73) 0.2615(13) 2.78(15) 0.03526
H16 H 0.4719(11) 0.7648(35) 0.0834(11) 2.78(15) 0.03526

loop_
_geom_angle_atom_site_label_1
_geom_angle_atom_site_label_2
_geom_angle_atom_site_label_3
_geom_angle
C11 C13 H18 120(1)
C13 C11 C12 119.4(3)
C13 C11 C10 122.0(3)
C12 C11 C10 118.6(3)
C11 C12 N3 122.4(3)
C11 C10 C9 119.3(3)
C11 C10 O2 121.3(4)
C9 C10 O2 119.4(4)
C12 N3 H15 114(1)
C12 N3 C8 123.2(3)
H15 N3 C8 123(1)
C10 C9 C8 116.5(3)
C10 C9 C4 121.4(3)
C8 C9 C4 122.1(3)
N3 C8 C9 120.0(3)
N3 C8 C7 123.2(3)
C9 C8 C7 116.8(3)
C9 C4 H14 118.7(9)
C9 C4 C5 119.4(4)
H14 C4 C5 121.9(9)
C8 C7 F17 115.8(4)
C8 C7 C6 122.1(4)
F17 C7 C6 122.1(4)
C4 C5 C6 120.1(4)
C4 C5 H1 121(1)
C6 C5 H1 119(1)
C7 C6 C5 119.5(4)
C7 C6 H16 119.0(9)
C5 C6 H16 121.5(9)

loop_
_geom_bond_atom_site_label_1
_geom_bond_atom_site_label_2
_geom_bond_distance
C13 C11 1.410(5)
C13 H18 1.09(2)
C11 C12 1.403(6)
C11 C10 1.513(5)
C12 N3 1.374(5)
C10 C9 1.527(5)
C10 O2 1.235(8)
N3 H15 1.04(1)
N3 C8 1.448(5)
C9 C8 1.462(7)
C9 C4 1.385(5)
C8 C7 1.351(6)
C4 H14 1.08(2)
C4 C5 1.362(6)
C7 F17 1.356(8)
C7 C6 1.408(5)
C5 C6 1.431(7)
C5 H1 1.09(2)
C6 H16 1.07(2)

_cod_database_fobs_code 2108944
